data_7113482
loop_
_publ_author_name
'Ohkoshi, Shin-ichi'
'Arimoto, Yoichi'
'Hozumi, Toshiya'
'Seino, Hidetake'
'Mizobe, Yasushi'
'Hashimoto, Kazuhito'

_publ_section_title
;
 Two-dimensional metamagnet composed of cyano-bridged Cu^II^--WV bimetallic
 assembly
;
_journal_coden_ASTM CHCOFS
_journal_issue 22
_journal_name_full
;
 Chemical Communications (Cambridge, United Kingdom)
;
_journal_page_first 2772
_journal_page_last 2773
_journal_paper_doi 10.1039/b310456g
_journal_year 2003
_chemical_formula_moiety
;
[{Cu(L)2}2{Cu(L)2(H2O)2}{W(CN)8}2]_6(H2O)_(L=4-cyanopyridine)
;
_chemical_formula_sum 'C52 H40 Cu3 N28 O8 W2'
_chemical_formula_weight 1743.40
_space_group_IT_number 2
_symmetry_cell_setting triclinic
_symmetry_Int_Tables_number 2
_symmetry_space_group_name_Hall '-P 1'
_symmetry_space_group_name_H-M 'P -1'
_cell_angle_alpha 79.49(2)
_cell_angle_beta 89.55(2)
_cell_angle_gamma 73.32(1)
_cell_formula_units_Z 1
_cell_length_a 10.219(2)
_cell_length_b 10.441(2)
_cell_length_c 16.094(3)
_cell_measurement_reflns_used 25
_cell_measurement_temperature 298.1
_cell_measurement_theta_max 18.5
_cell_measurement_theta_min 15.0
_cell_volume 1615.5(6)
_computing_cell_refinement WinAFC
_computing_data_collection WinAFC
_computing_data_reduction CrystalStructure
_computing_publication_material 'CrystalStructure Ver. 3.00'
_computing_structure_refinement CRYSTALS
_computing_structure_solution SHELXS97
_diffrn_measured_fraction_theta_full 0.9961
_diffrn_measured_fraction_theta_max 0.9961
_diffrn_measurement_device_type 'Rigaku AFC7R'
_diffrn_measurement_method \w-2\q
_diffrn_radiation_type 'Mo K\a'
_diffrn_radiation_wavelength 0.7107
_diffrn_reflns_av_R_equivalents 0.017
_diffrn_reflns_limit_h_max 13
_diffrn_reflns_limit_h_min -13
_diffrn_reflns_limit_k_max 13
_diffrn_reflns_limit_k_min -13
_diffrn_reflns_limit_l_max 20
_diffrn_reflns_limit_l_min 0
_diffrn_reflns_number 7680
_diffrn_reflns_theta_full 27.53
_diffrn_reflns_theta_max 27.53
_diffrn_standards_decay_% 0.50
_diffrn_standards_interval_count 150
_diffrn_standards_number 3
_exptl_absorpt_coefficient_mu 4.596
_exptl_absorpt_correction_T_max 0.725
_exptl_absorpt_correction_T_min 0.535
_exptl_absorpt_correction_type
;
\y scans (North,Phillips & Matthews, 1968)
;
_exptl_absorpt_process_details '(North, Phillips & Mathews, 1968)'
_exptl_crystal_colour green
_exptl_crystal_density_diffrn 1.792
_exptl_crystal_density_method 'not measured'
_exptl_crystal_description plate
_exptl_crystal_F_000 847.00
_exptl_crystal_size_max 0.50
_exptl_crystal_size_mid 0.20
_exptl_crystal_size_min 0.07
_refine_diff_density_max 3.34
_refine_diff_density_min -3.51
_refine_ls_extinction_coef 103.1(8)
_refine_ls_extinction_method 'Larson (1970) Crystallographic Computing eq. 22'
_refine_ls_goodness_of_fit_ref 1.004
_refine_ls_hydrogen_treatment refall
_refine_ls_number_parameters 434
_refine_ls_number_reflns 6504
_refine_ls_R_factor_gt 0.0360
_refine_ls_shift/su_max 0.0160
_refine_ls_structure_factor_coef Fsqd
_refine_ls_weighting_details 'w = 1/[0.0014Fo^2^ + 1.0000\s^2^(Fo) + 0.0000]/(4Fo^2^)'
_refine_ls_weighting_scheme calc
_refine_ls_wR_factor_ref 0.0930
_reflns_number_gt 6504
_reflns_number_total 7416
_reflns_threshold_expression F^2^>2.0\s(F^2^)
_cod_duplicate_entry 7104907
_cod_data_source_file b310456g.txt
_cod_data_source_block '[{Cu(L)2}2{Cu(L)2(H2O)2}{W(CN)8}2]_6(H2O)_(L=4-cyanopyridine)'
_cod_original_cell_volume 1615.5(5)
_cod_original_sg_symbol_H-M 'P -1       '
_cod_original_formula_sum 'C52 H40 Cu3 N28 O8 W2 '
_cod_database_code 7113482

loop_
_symmetry_equiv_pos_as_xyz
x,y,z
-x,-y,-z

loop_
_atom_site_label
_atom_site_type_symbol
_atom_site_fract_x
_atom_site_fract_y
_atom_site_fract_z
_atom_site_U_iso_or_equiv
_atom_site_adp_type
_atom_site_occupancy
_atom_site_symmetry_multiplicity
_atom_site_calc_flag
_atom_site_refinement_flags
W1 W 0.21283(2) 0.13637(2) 0.29411(1) 0.01768(5) Uani 1.00 1 d .
Cu1 Cu 0.5000 0.0000 0.0000 0.0314(2) Uani 1.00 1 d .
Cu2 Cu -0.28294(5) 0.11705(5) 0.37457(3) 0.0217(1) Uani 1.00 1 d .
O1 O 0.3147(4) 0.0134(4) -0.0368(3) 0.043(1) Uani 1.00 1 d D
O2 O 0.2126(6) -0.1985(6) -0.0104(3) 0.068(2) Uani 1.00 1 d D
O3 O 0.1099(5) 0.2402(6) -0.0528(4) 0.076(2) Uani 1.00 1 d .
O4 O 0.1236(5) -0.2889(5) 0.1532(3) 0.056(1) Uani 1.00 1 d D
N1 N 0.4179(5) 0.0455(5) 0.1408(3) 0.037(1) Uani 1.00 1 d .
N2 N -0.0961(4) 0.1309(4) 0.3511(3) 0.030(1) Uani 1.00 1 d .
N3 N 0.5233(4) 0.1285(4) 0.3542(3) 0.027(1) Uani 1.00 1 d .
N4 N 0.2461(4) -0.0267(4) 0.4925(3) 0.030(1) Uani 1.00 1 d .
N5 N 0.1174(6) 0.3715(5) 0.4136(4) 0.048(1) Uani 1.00 1 d .
N6 N 0.2494(7) 0.4238(5) 0.1850(4) 0.057(2) Uani 1.00 1 d .
N7 N 0.2328(7) -0.1833(6) 0.2868(4) 0.055(2) Uani 1.00 1 d .
N8 N 0.0149(6) 0.1851(8) 0.1245(4) 0.065(2) Uani 1.00 1 d .
N9 N 0.5340(5) -0.2076(4) 0.0418(3) 0.032(1) Uani 1.00 1 d .
N10 N 0.6380(8) -0.7333(6) 0.1830(5) 0.070(2) Uani 1.00 1 d .
N11 N -0.3356(4) 0.3107(4) 0.3986(3) 0.028(1) Uani 1.00 1 d .
N12 N -0.4390(7) 0.8187(6) 0.4530(4) 0.058(2) Uani 1.00 1 d .
N13 N -0.2260(4) -0.0619(4) 0.3333(3) 0.027(1) Uani 1.00 1 d .
N14 N -0.1329(8) -0.5383(6) 0.2336(5) 0.077(2) Uani 1.00 1 d .
C1 C 0.3488(5) 0.0775(5) 0.1949(3) 0.026(1) Uani 1.00 1 d .
C2 C 0.0101(5) 0.1336(5) 0.3311(3) 0.025(1) Uani 1.00 1 d .
C3 C 0.4142(4) 0.1300(5) 0.3372(3) 0.022(1) Uani 1.00 1 d .
C4 C 0.2378(4) 0.0279(5) 0.4238(3) 0.023(1) Uani 1.00 1 d .
C5 C 0.1528(5) 0.2915(5) 0.3715(3) 0.028(1) Uani 1.00 1 d .
C6 C 0.2351(6) 0.3252(5) 0.2214(3) 0.033(1) Uani 1.00 1 d .
C7 C 0.2248(5) -0.0726(5) 0.2895(3) 0.030(1) Uani 1.00 1 d .
C8 C 0.0828(6) 0.1713(6) 0.1830(3) 0.038(1) Uani 1.00 1 d .
C9 C 0.6242(6) -0.3008(6) 0.0083(4) 0.042(2) Uani 1.00 1 d .
C10 C 0.6519(7) -0.4398(6) 0.0399(4) 0.049(2) Uani 1.00 1 d .
C11 C 0.5838(6) -0.4808(6) 0.1084(4) 0.040(1) Uani 1.00 1 d .
C12 C 0.4867(6) -0.3856(6) 0.1422(4) 0.040(1) Uani 1.00 1 d .
C13 C 0.4641(6) -0.2492(6) 0.1074(4) 0.037(1) Uani 1.00 1 d .
C14 C 0.6146(7) -0.6239(6) 0.1477(4) 0.049(2) Uani 1.00 1 d .
C15 C -0.2529(6) 0.3429(6) 0.4488(4) 0.038(1) Uani 1.00 1 d .
C16 C -0.2766(6) 0.4722(6) 0.4659(4) 0.041(2) Uani 1.00 1 d .
C17 C -0.3907(6) 0.5725(5) 0.4282(4) 0.035(1) Uani 1.00 1 d .
C18 C -0.4801(6) 0.5400(5) 0.3760(4) 0.039(1) Uani 1.00 1 d .
C19 C -0.4480(5) 0.4072(5) 0.3628(3) 0.034(1) Uani 1.00 1 d .
C20 C -0.4180(7) 0.7098(6) 0.4422(4) 0.043(2) Uani 1.00 1 d .
C21 C -0.1368(5) -0.1716(5) 0.3784(4) 0.035(1) Uani 1.00 1 d .
C22 C -0.1021(6) -0.2979(6) 0.3546(4) 0.039(1) Uani 1.00 1 d .
C23 C -0.1653(5) -0.3090(5) 0.2808(3) 0.032(1) Uani 1.00 1 d .
C24 C -0.2570(6) -0.1955(6) 0.2337(4) 0.038(1) Uani 1.00 1 d .
C25 C -0.2835(5) -0.0725(5) 0.2615(3) 0.032(1) Uani 1.00 1 d .
C26 C -0.1412(7) -0.4398(6) 0.2561(4) 0.049(2) Uani 1.00 1 d .
H1 H 0.6718(6) -0.2717(6) -0.0390(4) 0.049(2) Uiso 1.00 1 c R
H2 H 0.7166(7) -0.5046(6) 0.0144(4) 0.057(2) Uiso 1.00 1 c R
H3 H 0.4362(6) -0.4129(6) 0.1885(4) 0.046(2) Uiso 1.00 1 c R
H4 H 0.3972(6) -0.1829(6) 0.1305(4) 0.043(2) Uiso 1.00 1 c R
H5 H -0.1737(6) 0.2739(6) 0.4742(4) 0.046(2) Uiso 1.00 1 c R
H6 H -0.2158(6) 0.4917(6) 0.5029(4) 0.053(2) Uiso 1.00 1 c R
H7 H -0.5604(6) 0.6068(5) 0.3504(4) 0.045(2) Uiso 1.00 1 c R
H8 H -0.5076(5) 0.3838(5) 0.3272(3) 0.040(2) Uiso 1.00 1 c R
H9 H -0.0954(5) -0.1629(5) 0.4289(4) 0.041(2) Uiso 1.00 1 c R
H10 H -0.0374(6) -0.3742(6) 0.3875(4) 0.044(2) Uiso 1.00 1 c R
H11 H -0.3011(6) -0.2013(6) 0.1834(4) 0.044(2) Uiso 1.00 1 c R
H12 H -0.3443(5) 0.0066(5) 0.2284(3) 0.036(2) Uiso 1.00 1 c R
H13 H 0.282(7) -0.057(5) -0.022(4) 0.05(2) Uiso 1.00 1 d D
H14 H 0.243(4) 0.087(4) -0.048(3) 0.05(1) Uiso 1.00 1 d D
H15 H 0.17(1) -0.19(1) 0.037(4) 0.08(5) Uiso 1.00 1 d D
H16 H 0.15(1) -0.17(1) -0.056(5) 0.08(5) Uiso 1.00 1 d D
H17 H 0.166(8) -0.268(8) 0.196(4) 0.07(2) Uiso 1.00 1 d D
H18 H 0.170(8) -0.377(3) 0.168(5) 0.07(3) Uiso 1.00 1 d D

loop_
_atom_site_aniso_label
_atom_site_aniso_U_11
_atom_site_aniso_U_22
_atom_site_aniso_U_33
_atom_site_aniso_U_12
_atom_site_aniso_U_13
_atom_site_aniso_U_23
W1 0.0148(1) 0.0172(1) 0.0215(1) -0.00545(7) 0.00100(6) -0.00365(6)
Cu1 0.0278(4) 0.0256(4) 0.0384(5) -0.0099(3) -0.0039(3) 0.0032(3)
Cu2 0.0152(2) 0.0208(3) 0.0296(3) -0.0060(2) 0.0008(2) -0.0052(2)
O1 0.031(2) 0.040(2) 0.057(3) -0.012(2) -0.010(2) 0.002(2)
O2 0.067(3) 0.099(4) 0.051(3) -0.054(3) -0.012(2) 0.002(3)
O3 0.046(3) 0.083(4) 0.089(4) -0.000(3) -0.003(3) -0.021(3)
O4 0.062(3) 0.040(2) 0.061(3) -0.007(2) -0.011(2) -0.008(2)
N1 0.038(2) 0.037(2) 0.035(2) -0.007(2) 0.008(2) -0.010(2)
N2 0.024(2) 0.029(2) 0.040(2) -0.010(2) 0.003(2) -0.007(2)
N3 0.024(2) 0.026(2) 0.031(2) -0.007(2) 0.004(2) -0.005(2)
N4 0.031(2) 0.028(2) 0.029(2) -0.006(2) -0.001(2) -0.003(2)
N5 0.053(3) 0.037(3) 0.054(3) -0.005(2) 0.001(2) -0.023(2)
N6 0.070(4) 0.032(3) 0.064(4) -0.017(3) 0.011(3) 0.005(2)
N7 0.068(4) 0.039(3) 0.066(4) -0.023(3) 0.008(3) -0.018(3)
N8 0.054(4) 0.104(5) 0.038(3) -0.020(4) -0.012(3) -0.017(3)
N9 0.034(2) 0.028(2) 0.035(2) -0.009(2) -0.001(2) -0.001(2)
N10 0.088(5) 0.037(3) 0.080(5) -0.018(3) 0.030(4) -0.003(3)
N11 0.027(2) 0.023(2) 0.034(2) -0.008(2) 0.001(2) -0.005(2)
N12 0.068(4) 0.034(3) 0.073(4) -0.014(3) 0.019(3) -0.017(3)
N13 0.024(2) 0.024(2) 0.032(2) -0.006(2) 0.002(2) -0.007(2)
N14 0.098(6) 0.037(3) 0.090(5) -0.003(3) -0.024(4) -0.025(3)
C1 0.025(2) 0.027(2) 0.028(2) -0.009(2) 0.001(2) -0.006(2)
C2 0.022(2) 0.024(2) 0.030(2) -0.009(2) 0.001(2) -0.006(2)
C3 0.016(2) 0.023(2) 0.028(2) -0.008(2) 0.001(2) -0.005(2)
C4 0.019(2) 0.025(2) 0.027(2) -0.006(2) -0.000(2) -0.007(2)
C5 0.030(2) 0.023(2) 0.030(2) -0.006(2) -0.000(2) -0.006(2)
C6 0.037(3) 0.024(2) 0.036(3) -0.011(2) 0.005(2) 0.001(2)
C7 0.036(3) 0.022(2) 0.037(3) -0.013(2) 0.006(2) -0.009(2)
C8 0.034(3) 0.052(3) 0.029(3) -0.013(2) 0.000(2) -0.008(2)
C9 0.046(3) 0.035(3) 0.041(3) -0.010(2) 0.013(2) -0.003(2)
C10 0.060(4) 0.032(3) 0.051(4) -0.008(3) 0.017(3) -0.006(3)
C11 0.050(3) 0.029(3) 0.043(3) -0.016(2) -0.000(2) -0.004(2)
C12 0.043(3) 0.033(3) 0.041(3) -0.011(2) 0.006(2) 0.003(2)
C13 0.037(3) 0.032(3) 0.039(3) -0.009(2) 0.002(2) -0.002(2)
C14 0.054(4) 0.029(3) 0.059(4) -0.010(3) 0.014(3) -0.001(3)
C15 0.034(3) 0.031(3) 0.049(3) -0.004(2) -0.010(2) -0.013(2)
C16 0.040(3) 0.036(3) 0.056(4) -0.016(2) 0.002(3) -0.018(3)
C17 0.042(3) 0.024(2) 0.040(3) -0.011(2) 0.010(2) -0.006(2)
C18 0.041(3) 0.026(2) 0.046(3) -0.002(2) -0.002(2) -0.005(2)
C19 0.035(3) 0.027(2) 0.039(3) -0.007(2) -0.003(2) -0.005(2)
C20 0.048(3) 0.029(3) 0.050(3) -0.008(2) 0.010(3) -0.009(2)
C21 0.032(3) 0.029(2) 0.041(3) -0.002(2) -0.007(2) -0.009(2)
C22 0.034(3) 0.028(2) 0.049(3) 0.004(2) -0.009(2) -0.011(2)
C23 0.032(3) 0.024(2) 0.038(3) -0.004(2) 0.003(2) -0.008(2)
C24 0.041(3) 0.035(3) 0.035(3) -0.006(2) -0.007(2) -0.009(2)
C25 0.037(3) 0.024(2) 0.030(2) -0.005(2) -0.002(2) -0.003(2)
C26 0.051(4) 0.030(3) 0.062(4) -0.002(3) -0.007(3) -0.019(3)

loop_
_atom_type_symbol
_atom_type_description
_atom_type_scat_dispersion_real
_atom_type_scat_dispersion_imag
_atom_type_scat_source
C C 0.006 0.003
;
International Tables for Crystallography
(1992, Vol. C, Tables 4.2.6.8 and 6.1.1.4)
;
H H 0.000 0.000
;
International Tables for Crystallography
(1992, Vol. C, Table 6.1.1.4)
;
N N 0.011 0.006
;
International Tables for Crystallography
(1992, Vol. C, Tables 4.2.6.8 and 6.1.1.4)
;
O O 0.017 0.010
;
International Tables for Crystallography
(1992, Vol. C, Tables 4.2.6.8 and 6.1.1.4)
;
Cu Cu 0.284 1.430
;
International Tables for Crystallography
(1992, Vol. C, Tables 4.2.6.8 and 6.1.1.4)
;
W W -1.018 7.231
;
International Tables for Crystallography
(1992, Vol. C, Tables 4.2.6.8 and 6.1.1.4)
;

loop_
_geom_angle_atom_site_label_1
_geom_angle_atom_site_label_2
_geom_angle_atom_site_label_3
_geom_angle
_geom_angle_publ_flag
C1 W1 C2 138.20(17) yes
C1 W1 C3 73.48(17) yes
C2 W1 C3 145.61(17) yes
C1 W1 C4 124.61(17) yes
C2 W1 C4 74.45(17) yes
C3 W1 C4 74.59(17) yes
C1 W1 C5 141.43(18) yes
C2 W1 C5 75.72(18) yes
C3 W1 C5 81.79(17) yes
C4 W1 C5 74.21(17) yes
C1 W1 C6 74.48(19) yes
C2 W1 C6 117.41(19) yes
C3 W1 C6 78.52(19) yes
C4 W1 C6 139.09(19) yes
C5 W1 C6 71.87(19) yes
C1 W1 C7 72.89(18) yes
C2 W1 C7 79.81(18) yes
C3 W1 C7 105.16(18) yes
C4 W1 C7 73.43(18) yes
C5 W1 C7 143.54(19) yes
C1 W1 C8 74.36(19) yes
C2 W1 C8 70.55(19) yes
C3 W1 C8 143.55(19) yes
C4 W1 C8 139.61(19) yes
C5 W1 C8 114.8(2) yes
C6 W1 C7 144.4(2) yes
C6 W1 C8 76.8(2) yes
C7 W1 C8 81.1(2) yes
O1 Cu1 N1 90.04(18) yes
O1 Cu1 N9 88.98(17) yes
N1 Cu1 N9 90.71(16) yes
N2 Cu2 N11 88.82(17) yes
N2 Cu2 N13 87.28(17) yes
N11 Cu2 N13 171.56(17) yes
Cu1 O1 H13 120.0(4) no
Cu1 O1 H14 128.5(3) no
H13 O1 H14 106.6(5) no
H15 O2 H16 109.8(8) no
H17 O4 H18 91.1(6) no
Cu1 N1 C1 162.9(4) yes
Cu2 N2 C2 173.5(4) yes
Cu1 N9 C9 122.9(4) yes
Cu1 N9 C13 118.5(4) yes
C9 N9 C13 118.6(5) yes
Cu2 N11 C15 118.6(3) yes
Cu2 N11 C19 122.3(3) yes
C15 N11 C19 119.0(4) yes
Cu2 N13 C21 121.3(3) yes
Cu2 N13 C25 119.5(3) yes
C21 N13 C25 119.1(4) yes
W1 C1 N1 177.9(4) yes
W1 C2 N2 179.3(4) yes
W1 C3 N3 175.2(4) yes
W1 C4 N4 177.5(4) yes
W1 C5 N5 177.5(5) yes
W1 C6 N6 178.1(5) yes
W1 C7 N7 179.2(5) yes
W1 C8 N8 177.6(6) yes
N9 C9 C10 122.4(5) yes
N9 C9 H1 118.8(8) no
C10 C9 H1 118.8(8) no
C9 C10 C11 118.4(6) yes
C9 C10 H2 120.8(8) no
C11 C10 H2 120.8(8) no
C10 C11 C12 119.8(5) yes
C10 C11 C14 121.0(6) yes
C12 C11 C14 119.1(5) yes
C11 C12 C13 118.5(5) yes
C11 C12 H3 120.7(7) no
C13 C12 H3 120.7(7) no
N9 C13 C12 122.0(5) yes
N9 C13 H4 119.0(7) no
C12 C13 H4 119.0(7) no
N10 C14 C11 175.9(8) yes
N11 C15 C16 122.9(5) yes
N11 C15 H5 118.6(7) no
C16 C15 H5 118.6(7) no
C15 C16 C17 118.4(5) yes
C15 C16 H6 120.8(7) no
C17 C16 H6 120.8(7) no
C16 C17 C18 119.5(5) yes
C16 C17 C20 120.6(5) yes
C18 C17 C20 120.0(5) yes
C17 C18 C19 117.9(5) yes
C17 C18 H7 121.0(7) no
C19 C18 H7 121.0(7) no
N11 C19 C18 122.3(5) yes
N11 C19 H8 118.9(6) no
C18 C19 H8 118.9(7) no
N12 C20 C17 179.6(7) yes
N13 C21 C22 122.8(5) yes
N13 C21 H9 118.6(6) no
C22 C21 H9 118.6(7) no
C21 C22 C23 117.8(5) yes
C21 C22 H10 121.1(7) no
C23 C22 H10 121.1(7) no
C22 C23 C24 119.6(5) yes
C22 C23 C26 120.4(5) yes
C24 C23 C26 119.9(5) yes
C23 C24 C25 118.6(5) yes
C23 C24 H11 120.7(7) no
C25 C24 H11 120.7(7) no
N13 C25 C24 122.1(5) yes
N13 C25 H12 119.0(6) no
C24 C25 H12 118.9(6) no
N14 C26 C23 174.3(7) yes

loop_
_geom_bond_atom_site_label_1
_geom_bond_atom_site_label_2
_geom_bond_distance
_geom_bond_publ_flag
W1 C1 2.166(5) yes
W1 C2 2.158(5) yes
W1 C3 2.156(4) yes
W1 C4 2.165(5) yes
W1 C5 2.169(5) yes
W1 C6 2.173(5) yes
W1 C7 2.165(5) yes
W1 C8 2.149(5) yes
Cu1 O1 1.947(4) yes
Cu1 N1 2.489(4) yes
Cu1 N9 2.076(4) yes
Cu2 N2 1.984(4) yes
Cu2 N11 2.046(4) yes
Cu2 N13 2.023(4) yes
O1 H13 0.89(6) no
O1 H14 0.89(3) no
O2 H15 0.90(7) no
O2 H16 0.91(8) no
O4 H17 0.90(7) no
O4 H18 0.90(3) no
N1 C1 1.154(6) yes
N2 C2 1.136(6) yes
N3 C3 1.145(6) yes
N4 C4 1.139(6) yes
N5 C5 1.147(7) yes
N6 C6 1.135(7) yes
N7 C7 1.144(7) yes
N8 C8 1.137(7) yes
N9 C9 1.325(7) yes
N9 C13 1.346(7) yes
N10 C14 1.137(8) yes
N11 C15 1.324(6) yes
N11 C19 1.342(6) yes
N12 C20 1.140(8) yes
N13 C21 1.333(6) yes
N13 C25 1.336(6) yes
N14 C26 1.133(8) yes
C9 C10 1.394(8) yes
C9 H1 0.95 no
C10 C11 1.367(8) yes
C10 H2 0.95 no
C11 C12 1.375(8) yes
C11 C14 1.456(8) yes
C12 C13 1.386(7) yes
C12 H3 0.95 no
C13 H4 0.95 no
C15 C16 1.380(7) yes
C15 H5 0.95 no
C16 C17 1.380(8) yes
C16 H6 0.95 no
C17 C18 1.396(8) yes
C17 C20 1.439(7) yes
C18 C19 1.385(7) yes
C18 H7 0.95 no
C19 H8 0.95 no
C21 C22 1.387(7) yes
C21 H9 0.95 no
C22 C23 1.396(7) yes
C22 H10 0.95 no
C23 C24 1.379(7) yes
C23 C26 1.444(7) yes
C24 C25 1.390(7) yes
C24 H11 0.95 no
C25 H12 0.95 no

loop_
_geom_contact_atom_site_label_1
_geom_contact_atom_site_label_2
_geom_contact_site_symmetry_2
_geom_contact_distance
_geom_contact_publ_flag
Cu1 O1 2_655 1.947(4) yes
Cu1 N1 2_655 2.489(4) yes
Cu1 N9 2_655 2.076(4) yes
Cu2 N3 1_455 1.976(4) yes
Cu2 N4 2_556 2.164(4) yes
Cu2 N10 1_465 3.188(7) yes
O1 O2 . 2.672(7) yes
O1 O3 . 2.646(7) yes
O2 O3 2_555 3.563(8) yes
O2 O4 . 2.863(7) yes
O2 N8 2_555 2.929(7) yes
O2 H13 . 1.8(1) no
O3 O4 2_555 2.762(7) yes
O3 N8 . 3.014(9) yes
O3 H14 . 1.77(6) no
O4 N6 1_545 2.855(7) yes
O4 N7 . 2.948(7) yes
O4 H15 . 2.1(2) no
O4 H17 . 0.90(7) no
O4 H18 . 0.90(3) no
N7 H17 . 2.1(2) no
N8 H16 2_555 2.1(6) no

loop_
_geom_torsion_atom_site_label_1
_geom_torsion_atom_site_label_2
_geom_torsion_atom_site_label_3
_geom_torsion_atom_site_label_4
_geom_torsion
_geom_torsion_publ_flag
O1 Cu1 N1 C1 -16.3(3) yes
N9 Cu1 N1 C1 -105.3(3) yes
O1 Cu1 N9 C9 115.3(8) yes
O1 Cu1 N9 C13 -66.6(8) yes
N1 Cu1 N9 C9 -154.7(8) yes
N1 Cu1 N9 C13 23.4(8) yes
N11 Cu2 N2 C2 -135.2(7) yes
N13 Cu2 N2 C2 37.3(7) yes
N2 Cu2 N11 C15 -47.5(8) yes
N2 Cu2 N11 C19 129.9(7) yes
N13 Cu2 N11 C15 -110.0(4) yes
N13 Cu2 N11 C19 67.4(4) yes
N2 Cu2 N13 C21 70.6(8) yes
N2 Cu2 N13 C25 -112.6(7) yes
N11 Cu2 N13 C21 133.1(4) yes
N11 Cu2 N13 C25 -50.0(4) yes
Cu1 N1 C1 W1 23.5(1) yes
Cu2 N2 C2 W1 -91.6(4) yes
Cu1 N9 C9 C10 176.3(6) yes
C13 N9 C9 C10 -2(1) yes
Cu1 N9 C13 C12 -176.1(5) yes
C9 N9 C13 C12 2(1) yes
Cu2 N11 C15 C16 177.1(6) yes
C19 N11 C15 C16 -0(1) yes
Cu2 N11 C19 C18 -176.9(5) yes
C15 N11 C19 C18 1(1) yes
Cu2 N13 C21 C22 175.9(5) yes
C25 N13 C21 C22 -1(1) yes
Cu2 N13 C25 C24 -174.5(5) yes
C21 N13 C25 C24 2(1) yes
N9 C9 C10 C11 -0(1) yes
C9 C10 C11 C12 3(1) yes
C9 C10 C11 C14 -176.0(8) yes
C10 C11 C12 C13 -2(1) yes
C14 C11 C12 C13 176.2(8) yes
C10 C11 C14 N10 139(1) yes
C12 C11 C14 N10 -40(1) yes
C11 C12 C13 N9 0(1) yes
N11 C15 C16 C17 -0(1) yes
C15 C16 C17 C18 2(1) yes
C15 C16 C17 C20 -178.4(7) yes
C16 C17 C18 C19 -2(1) yes
C20 C17 C18 C19 178.6(7) yes
C16 C17 C20 N12 77(1) yes
C18 C17 C20 N12 -103(1) yes
C17 C18 C19 N11 0(1) yes
N13 C21 C22 C23 -1(1) yes
C21 C22 C23 C24 1(1) yes
C21 C22 C23 C26 -175.4(7) yes
C22 C23 C24 C25 0(1) yes
C26 C23 C24 C25 176.7(8) yes
C22 C23 C26 N14 150.9(9) yes
C24 C23 C26 N14 -25.6(10) yes
C23 C24 C25 N13 -2(1) yes
